data_7713495
loop_
_publ_author_name
'Kikuchi, Kazuma'
'Imoto, Hiroaki'
'Naka, Kensuke'

_publ_section_title
;
 Robust and highly emissive copper(I) halide 1D-coordination polymers with
 triphenylarsine and a series of bridging N-heteroaromatic co-ligands
;
_journal_name_full 'Dalton Transactions'
_journal_paper_doi 10.1039/D3DT00784G
_journal_year 2023
_chemical_formula_moiety 'C20 H17 As Cu I N, C2 H3 N'
_chemical_formula_sum 'C22 H20 As Cu I N2'
_chemical_formula_weight 577.76
_space_group_crystal_system monoclinic
_space_group_IT_number 14
_space_group_name_Hall '-P 2yn'
_space_group_name_H-M_alt 'P 1 21/n 1'
_atom_sites_solution_hydrogens geom
_atom_sites_solution_primary dual
_audit_creation_date 2023-04-25
_audit_creation_method
;
Olex2 1.5-ac5-024
(compiled 2022.04.12 svn.rca3783a0 for Rigaku Oxford Diffraction, GUI svn.r6498)
;
_audit_update_record
;
2023-05-31 deposited with the CCDC.	2023-07-18 downloaded from the CCDC.
;
_cell_angle_alpha 90
_cell_angle_beta 93.407(4)
_cell_angle_gamma 90
_cell_formula_units_Z 4
_cell_length_a 9.0141(4)
_cell_length_b 18.1787(7)
_cell_length_c 13.2265(5)
_cell_measurement_reflns_used 2110
_cell_measurement_temperature 93.15
_cell_measurement_theta_max 25.2460
_cell_measurement_theta_min 2.8390
_cell_volume 2163.52(15)
_computing_cell_refinement 'CrysAlisPro 1.171.42.84a (Rigaku OD, 2023)'
_computing_data_collection 'CrysAlisPro 1.171.42.84a (Rigaku OD, 2023)'
_computing_data_reduction 'CrysAlisPro 1.171.42.84a (Rigaku OD, 2023)'
_computing_molecular_graphics 'Olex2 1.5-ac5-024 (Dolomanov et al., 2009)'
_computing_publication_material 'Olex2 1.5-ac5-024 (Dolomanov et al., 2009)'
_computing_structure_refinement 'SHELXL 2018/3 (Sheldrick, 2015)'
_computing_structure_solution 'SHELXT  (Sheldrick, 2015)'
_diffrn_ambient_temperature 93.15
_diffrn_detector 'CCD plate'
_diffrn_measured_fraction_theta_full 0.999
_diffrn_measured_fraction_theta_max 0.997
_diffrn_measurement_details
;
List of Runs (angles in degrees, time in seconds):

  # Type    Start    End  Width  t~exp~   \w     \q     \k     \f   Frames
#--------------------------------------------------------------------------
  1  \w      0.00  29.20   0.40    2.00    --   30.00  54.00  90.00   73
  2  \w    -70.00 111.20   0.40    2.00    --   30.00  54.00-150.00  453
  3  \w    -74.00 -48.00   0.40    2.00    --   30.00  54.00  90.00   65
;
_diffrn_measurement_device 'two-circle diffractometer'
_diffrn_measurement_device_type 'XtaLAB Mini (JP)'
_diffrn_measurement_method '\w scans'
_diffrn_orient_matrix_type 'CrysAlisPro convention (1999,Acta A55,543-557)'
_diffrn_orient_matrix_UB_11 0.0499060000
_diffrn_orient_matrix_UB_12 0.0280709000
_diffrn_orient_matrix_UB_13 0.0173807000
_diffrn_orient_matrix_UB_21 0.0388122000
_diffrn_orient_matrix_UB_22 -0.0034696000
_diffrn_orient_matrix_UB_23 -0.0448584000
_diffrn_orient_matrix_UB_31 -0.0469904000
_diffrn_orient_matrix_UB_32 0.0268849000
_diffrn_orient_matrix_UB_33 -0.0239813000
_diffrn_radiation_monochromator graphite
_diffrn_radiation_probe x-ray
_diffrn_radiation_type 'Mo K\a'
_diffrn_radiation_wavelength 0.71073
_diffrn_reflns_av_R_equivalents 0.0379
_diffrn_reflns_av_unetI/netI 0.0553
_diffrn_reflns_Laue_measured_fraction_full 0.999
_diffrn_reflns_Laue_measured_fraction_max 0.997
_diffrn_reflns_limit_h_max 10
_diffrn_reflns_limit_h_min -10
_diffrn_reflns_limit_k_max 21
_diffrn_reflns_limit_k_min -21
_diffrn_reflns_limit_l_max 15
_diffrn_reflns_limit_l_min -15
_diffrn_reflns_number 8246
_diffrn_reflns_point_group_measured_fraction_full 0.999
_diffrn_reflns_point_group_measured_fraction_max 0.997
_diffrn_reflns_theta_full 25.242
_diffrn_reflns_theta_max 25.367
_diffrn_reflns_theta_min 2.662
_diffrn_source 'fine-focus sealed X-ray tube'
_diffrn_source_type 'Rigaku (Mo) X-ray Source'
_exptl_absorpt_coefficient_mu 3.963
_exptl_absorpt_correction_T_max 0.091
_exptl_absorpt_correction_T_min 0.024
_exptl_absorpt_correction_type analytical
_exptl_absorpt_process_details
;
CrysAlisPro 1.171.42.84a (Rigaku Oxford Diffraction, 2023)
Analytical numeric absorption correction using a multifaceted crystal
model based on expressions derived by R.C. Clark & J.S. Reid.
(Clark, R. C. & Reid, J. S. (1995). Acta Cryst. A51, 887-897)
Empirical absorption correction using spherical harmonics,
implemented in SCALE3 ABSPACK scaling algorithm.
;
_exptl_crystal_colour yellow
_exptl_crystal_colour_primary yellow
_exptl_crystal_density_diffrn 1.774
_exptl_crystal_description block
_exptl_crystal_F_000 1124
_exptl_crystal_size_max 0.239
_exptl_crystal_size_mid 0.209
_exptl_crystal_size_min 0.158
_refine_diff_density_max 1.680
_refine_diff_density_min -1.482
_refine_diff_density_rms 0.160
_refine_ls_extinction_method none
_refine_ls_goodness_of_fit_ref 1.063
_refine_ls_hydrogen_treatment constr
_refine_ls_matrix_type full
_refine_ls_number_parameters 245
_refine_ls_number_reflns 3957
_refine_ls_number_restraints 0
_refine_ls_restrained_S_all 1.063
_refine_ls_R_factor_all 0.0715
_refine_ls_R_factor_gt 0.0464
_refine_ls_shift/su_max 0.000
_refine_ls_shift/su_mean 0.000
_refine_ls_structure_factor_coef Fsqd
_refine_ls_weighting_details 'w=1/[\s^2^(Fo^2^)+(0.0640P)^2^+0.0327P] where P=(Fo^2^+2Fc^2^)/3'
_refine_ls_weighting_scheme calc
_refine_ls_wR_factor_gt 0.1159
_refine_ls_wR_factor_ref 0.1370
_reflns_Friedel_coverage 0.000
_reflns_number_gt 2753
_reflns_number_total 3957
_reflns_threshold_expression 'I > 2\s(I)'
_cod_data_source_file d3dt00784g2.cif
_cod_data_source_block '[Cu2I2(AsPh3)2(prz)]n_93K'
_cod_database_code 7713495
_shelx_shelxl_version_number 2018/3
_chemical_oxdiff_formula CHAsCuIN
_shelx_space_group_comment
;
The symmetry employed for this shelxl refinement is uniquely defined
by the following loop, which should always be used as a source of
symmetry information in preference to the above space-group names.
They are only intended as comments.
;
_shelx_estimated_absorpt_t_max 0.573
_shelx_estimated_absorpt_t_min 0.451
_olex2_refinement_description
;
1. Fixed Uiso
 At 1.2 times of:
  All C(H) groups
 At 1.5 times of:
  All C(H,H,H) groups
2.a Aromatic/amide H refined with riding coordinates:
 C6(H6), C18(H18), C2(H2), C14(H14), C20(H20), C5(H5), C12(H12), C8(H8),
 C4(H4), C3(H3), C19(H19), C17(H17), C9(H9), C11(H11), C15(H15), C10(H10),
 C16(H16)
2.b Idealised Me refined as rotating group:
 C22(H22A,H22B,H22C)
;
_olex2_submission_special_instructions 'No special instructions were received'
_oxdiff_exptl_absorpt_empirical_details
;
Empirical correction (ABSPACK) includes:
- Absorption correction using spherical harmonics
- Frame scaling
;
_oxdiff_exptl_absorpt_empirical_full_max 1.596
_oxdiff_exptl_absorpt_empirical_full_min 0.621

loop_
_space_group_symop_operation_xyz
'x, y, z'
'-x+1/2, y+1/2, -z+1/2'
'-x, -y, -z'
'x-1/2, -y-1/2, z-1/2'

loop_
_atom_site_label
_atom_site_type_symbol
_atom_site_fract_x
_atom_site_fract_y
_atom_site_fract_z
_atom_site_U_iso_or_equiv
_atom_site_adp_type
_atom_site_occupancy
_atom_site_site_symmetry_order
_atom_site_calc_flag
_atom_site_refinement_flags_posn
_atom_site_refinement_flags_adp
_atom_site_refinement_flags_occupancy
_atom_site_disorder_assembly
_atom_site_disorder_group
I1 I 0.49285(4) 0.37876(2) 0.50543(3) 0.02966(17) Uani 1 1 d . . . . .
As1 As 0.40387(6) 0.49699(3) 0.25544(4) 0.02142(19) Uani 1 1 d . . . . .
Cu1 Cu 0.36586(8) 0.49973(4) 0.43053(5) 0.0257(2) Uani 1 1 d . . . . .
N1 N 0.1501(6) 0.5012(3) 0.4741(4) 0.0346(14) Uani 1 1 d . . . . .
C13 C 0.6108(7) 0.5148(3) 0.2278(4) 0.0241(13) Uani 1 1 d . . . . .
C7 C 0.3023(6) 0.5676(3) 0.1648(4) 0.0241(13) Uani 1 1 d . . . . .
C6 C 0.4571(7) 0.3809(3) 0.1073(4) 0.0274(13) Uani 1 1 d . . . . .
H6 H 0.544207 0.407653 0.093902 0.033 Uiso 1 1 calc R U . . .
C18 C 0.7194(7) 0.4724(4) 0.2776(4) 0.0292(14) Uani 1 1 d . . . . .
H18 H 0.692890 0.434633 0.322826 0.035 Uiso 1 1 calc R U . . .
C1 C 0.3642(7) 0.4065(3) 0.1804(4) 0.0262(13) Uani 1 1 d . . . . .
C2 C 0.2373(7) 0.3681(3) 0.1968(4) 0.0247(13) Uani 1 1 d . . . . .
H2 H 0.173821 0.385181 0.246661 0.030 Uiso 1 1 calc R U . . .
C14 C 0.6495(7) 0.5697(4) 0.1608(4) 0.0323(15) Uani 1 1 d . . . . .
H14 H 0.574727 0.598565 0.126237 0.039 Uiso 1 1 calc R U . . .
C20 C 0.0716(7) 0.5626(4) 0.4765(4) 0.0297(14) Uani 1 1 d . . . . .
H20 H 0.117109 0.607798 0.459778 0.036 Uiso 1 1 calc R U . . .
C5 C 0.4233(7) 0.3163(3) 0.0538(4) 0.0305(14) Uani 1 1 d . . . . .
H5 H 0.489446 0.297721 0.006710 0.037 Uiso 1 1 calc R U . . .
C12 C 0.2757(7) 0.6362(4) 0.2024(4) 0.0304(14) Uani 1 1 d . . . . .
H12 H 0.310153 0.647694 0.269856 0.037 Uiso 1 1 calc R U . . .
C8 C 0.2492(7) 0.5502(4) 0.0678(4) 0.0293(14) Uani 1 1 d . . . . .
H8 H 0.265407 0.502582 0.041032 0.035 Uiso 1 1 calc R U . . .
C4 C 0.2917(7) 0.2794(4) 0.0702(4) 0.0324(15) Uani 1 1 d . . . . .
H4 H 0.265618 0.236631 0.031824 0.039 Uiso 1 1 calc R U . . .
C3 C 0.1986(7) 0.3045(3) 0.1421(4) 0.0296(14) Uani 1 1 d . . . . .
H3 H 0.109550 0.278864 0.154073 0.035 Uiso 1 1 calc R U . . .
C19 C 0.0766(7) 0.4370(4) 0.4969(5) 0.0352(15) Uani 1 1 d . . . . .
H19 H 0.128031 0.391482 0.494438 0.042 Uiso 1 1 calc R U . . .
C17 C 0.8684(7) 0.4856(4) 0.2606(5) 0.0336(16) Uani 1 1 d . . . . .
H17 H 0.943716 0.456723 0.294693 0.040 Uiso 1 1 calc R U . . .
C9 C 0.1719(7) 0.6028(4) 0.0093(4) 0.0318(15) Uani 1 1 d . . . . .
H9 H 0.136888 0.590785 -0.057851 0.038 Uiso 1 1 calc R U . . .
N2 N -0.0642(8) 0.2996(4) 0.3461(5) 0.0553(18) Uani 1 1 d . . . . .
C11 C 0.1987(7) 0.6899(4) 0.1439(5) 0.0363(16) Uani 1 1 d . . . . .
H11 H 0.183657 0.737766 0.170299 0.044 Uiso 1 1 calc R U . . .
C15 C 0.7990(8) 0.5817(4) 0.1451(5) 0.0418(17) Uani 1 1 d . . . . .
H15 H 0.826464 0.619071 0.099502 0.050 Uiso 1 1 calc R U . . .
C10 C 0.1452(7) 0.6717(4) 0.0466(5) 0.0356(15) Uani 1 1 d . . . . .
H10 H 0.090447 0.706590 0.006124 0.043 Uiso 1 1 calc R U . . .
C16 C 0.9068(7) 0.5399(4) 0.1951(5) 0.0379(17) Uani 1 1 d . . . . .
H16 H 1.008598 0.548625 0.184319 0.045 Uiso 1 1 calc R U . . .
C21 C -0.1552(9) 0.2772(5) 0.2915(6) 0.051(2) Uani 1 1 d . . . . .
C22 C -0.2710(11) 0.2493(5) 0.2204(7) 0.087(3) Uani 1 1 d . . . . .
H22A H -0.289490 0.284881 0.165435 0.131 Uiso 1 1 calc R U . . .
H22B H -0.362471 0.241841 0.255620 0.131 Uiso 1 1 calc R U . . .
H22C H -0.239172 0.202401 0.192312 0.131 Uiso 1 1 calc R U . . .

loop_
_atom_site_aniso_label
_atom_site_aniso_U_11
_atom_site_aniso_U_22
_atom_site_aniso_U_33
_atom_site_aniso_U_23
_atom_site_aniso_U_13
_atom_site_aniso_U_12
I1 0.0316(3) 0.0264(3) 0.0303(2) -0.00072(17) -0.00391(17) 0.00280(18)
As1 0.0175(3) 0.0259(4) 0.0209(3) -0.0006(2) 0.0010(2) -0.0002(3)
Cu1 0.0234(4) 0.0309(5) 0.0231(4) -0.0008(3) 0.0026(3) 0.0029(3)
N1 0.027(3) 0.050(4) 0.026(3) -0.007(3) -0.002(2) 0.003(3)
C13 0.021(3) 0.028(3) 0.024(3) -0.003(3) 0.005(2) -0.003(3)
C7 0.014(3) 0.030(3) 0.028(3) 0.002(3) 0.002(2) -0.003(3)
C6 0.023(3) 0.032(4) 0.028(3) 0.001(3) 0.004(2) -0.004(3)
C18 0.025(3) 0.038(4) 0.023(3) -0.002(3) -0.001(2) -0.007(3)
C1 0.027(3) 0.028(3) 0.023(3) 0.002(3) -0.003(2) 0.004(3)
C2 0.029(3) 0.021(3) 0.024(3) -0.002(2) 0.003(2) 0.007(3)
C14 0.024(3) 0.042(4) 0.031(3) 0.001(3) -0.001(3) -0.004(3)
C20 0.025(3) 0.029(3) 0.035(3) 0.001(3) 0.000(3) -0.006(3)
C5 0.033(4) 0.031(4) 0.027(3) -0.003(3) 0.000(3) 0.005(3)
C12 0.028(3) 0.034(4) 0.029(3) 0.008(3) -0.002(3) 0.000(3)
C8 0.031(4) 0.033(3) 0.025(3) 0.001(3) 0.008(3) 0.004(3)
C4 0.035(4) 0.034(4) 0.027(3) 0.002(3) -0.005(3) -0.001(3)
C3 0.026(3) 0.030(3) 0.032(3) 0.010(3) -0.001(3) -0.006(3)
C19 0.030(4) 0.035(4) 0.041(3) -0.002(3) 0.002(3) 0.000(3)
C17 0.016(3) 0.054(4) 0.031(3) -0.002(3) -0.001(3) 0.005(3)
C9 0.035(4) 0.039(4) 0.022(3) 0.004(3) 0.005(3) -0.001(3)
N2 0.061(5) 0.051(4) 0.055(4) 0.013(3) 0.013(3) 0.006(4)
C11 0.043(4) 0.028(4) 0.037(3) -0.001(3) 0.000(3) 0.004(3)
C15 0.036(4) 0.050(5) 0.041(4) 0.008(3) 0.010(3) -0.009(4)
C10 0.035(4) 0.037(4) 0.034(3) 0.003(3) 0.000(3) 0.001(3)
C16 0.021(3) 0.058(5) 0.036(3) -0.012(3) 0.010(3) -0.007(3)
C21 0.049(5) 0.049(5) 0.055(5) 0.018(4) 0.011(4) 0.020(4)
C22 0.083(8) 0.087(8) 0.088(6) 0.046(6) -0.030(6) -0.016(6)

loop_
_atom_type_symbol
_atom_type_description
_atom_type_scat_dispersion_real
_atom_type_scat_dispersion_imag
_atom_type_scat_source
C C 0.0033 0.0016 'International Tables Vol C Tables 4.2.6.8 and 6.1.1.4'
H H 0.0000 0.0000 'International Tables Vol C Tables 4.2.6.8 and 6.1.1.4'
As As 0.0499 2.0058 'International Tables Vol C Tables 4.2.6.8 and 6.1.1.4'
Cu Cu 0.3201 1.2651 'International Tables Vol C Tables 4.2.6.8 and 6.1.1.4'
I I -0.4742 1.8119 'International Tables Vol C Tables 4.2.6.8 and 6.1.1.4'
N N 0.0061 0.0033 'International Tables Vol C Tables 4.2.6.8 and 6.1.1.4'

loop_
_exptl_crystal_face_index_h
_exptl_crystal_face_index_k
_exptl_crystal_face_index_l
_exptl_crystal_face_perp_dist
-2 -1 1 0.0774
0 -1 2 0.1293
0 0 1 0.1165
0 0 -1 0.1383
0 2 1 0.0587
0 -2 -1 0.0989
1 -1 1 0.1475
1 2 0 0.0619
-1 -2 0 0.1011
1 2 -2 0.1185
-1 -2 2 0.1155
2 -1 -2 0.1488
-1 2 0 0.0714
1 -2 0 0.1458
-1 2 -2 0.0865
1 -2 2 0.1308
0 1 0 0.0875
0 -1 0 0.1197

loop_
_geom_angle_atom_site_label_1
_geom_angle_atom_site_label_2
_geom_angle_atom_site_label_3
_geom_angle
_geom_angle_site_symmetry_1
_geom_angle_site_symmetry_3
_geom_angle_publ_flag
Cu1 I1 Cu1 67.52(3) . 3_666 ?
C13 As1 Cu1 112.13(17) . . ?
C7 As1 Cu1 119.95(17) . . ?
C7 As1 C13 101.3(2) . . ?
C1 As1 Cu1 119.07(17) . . ?
C1 As1 C13 101.2(2) . . ?
C1 As1 C7 100.3(2) . . ?
I1 Cu1 I1 112.48(3) . 3_666 ?
I1 Cu1 Cu1 56.54(2) . 3_666 ?
I1 Cu1 Cu1 55.94(2) 3_666 3_666 ?
As1 Cu1 I1 105.37(3) . . ?
As1 Cu1 I1 103.58(3) . 3_666 ?
As1 Cu1 Cu1 116.72(4) . 3_666 ?
N1 Cu1 I1 107.51(15) . . ?
N1 Cu1 I1 109.96(15) . 3_666 ?
N1 Cu1 As1 117.97(15) . . ?
N1 Cu1 Cu1 125.31(15) . 3_666 ?
C20 N1 Cu1 122.2(4) . . ?
C20 N1 C19 116.3(5) . . ?
C19 N1 Cu1 121.4(4) . . ?
C18 C13 As1 118.5(4) . . ?
C18 C13 C14 120.4(6) . . ?
C14 C13 As1 121.1(5) . . ?
C12 C7 As1 117.6(4) . . ?
C12 C7 C8 119.2(6) . . ?
C8 C7 As1 123.1(5) . . ?
C5 C6 C1 120.7(6) . . ?
C13 C18 C17 119.2(6) . . ?
C6 C1 As1 122.5(5) . . ?
C2 C1 As1 118.7(4) . . ?
C2 C1 C6 118.8(6) . . ?
C1 C2 C3 121.6(5) . . ?
C13 C14 C15 119.3(6) . . ?
N1 C20 C19 121.9(6) . 3_566 ?
C4 C5 C6 119.3(6) . . ?
C7 C12 C11 121.6(6) . . ?
C7 C8 C9 119.6(6) . . ?
C3 C4 C5 120.4(6) . . ?
C4 C3 C2 119.2(6) . . ?
N1 C19 C20 121.7(6) . 3_566 ?
C16 C17 C18 120.5(6) . . ?
C10 C9 C8 121.3(6) . . ?
C10 C11 C12 118.6(6) . . ?
C16 C15 C14 120.3(6) . . ?
C9 C10 C11 119.6(6) . . ?
C17 C16 C15 120.3(6) . . ?
N2 C21 C22 179.1(9) . . ?

loop_
_geom_bond_atom_site_label_1
_geom_bond_atom_site_label_2
_geom_bond_distance
_geom_bond_site_symmetry_2
_geom_bond_publ_flag
I1 Cu1 2.6443(8) . ?
I1 Cu1 2.6628(8) 3_666 ?
As1 Cu1 2.3617(9) . ?
As1 C13 1.949(6) . ?
As1 C7 1.948(6) . ?
As1 C1 1.943(6) . ?
Cu1 Cu1 2.9492(15) 3_666 ?
Cu1 N1 2.062(6) . ?
N1 C20 1.322(8) . ?
N1 C19 1.384(8) . ?
C13 C18 1.382(9) . ?
C13 C14 1.392(8) . ?
C7 C12 1.368(8) . ?
C7 C8 1.380(8) . ?
C6 C1 1.396(8) . ?
C6 C5 1.395(8) . ?
C18 C17 1.396(9) . ?
C1 C2 1.368(9) . ?
C2 C3 1.398(8) . ?
C14 C15 1.394(9) . ?
C20 C19 1.402(9) 3_566 ?
C5 C4 1.391(9) . ?
C12 C11 1.404(8) . ?
C8 C9 1.390(8) . ?
C4 C3 1.382(8) . ?
C17 C16 1.372(9) . ?
C9 C10 1.372(9) . ?
N2 C21 1.136(10) . ?
C11 C10 1.387(8) . ?
C15 C16 1.373(10) . ?
C21 C22 1.454(12) . ?

loop_
_exptl_oxdiff_crystal_face_indexfrac_h
_exptl_oxdiff_crystal_face_indexfrac_k
_exptl_oxdiff_crystal_face_indexfrac_l
_exptl_oxdiff_crystal_face_x
_exptl_oxdiff_crystal_face_y
_exptl_oxdiff_crystal_face_z
-2.0000 -1.0000 1.0000 -0.1105 -0.1190 0.0431
-0.0000 -1.0000 2.0000 0.0067 -0.0862 -0.0748
0.0000 0.0000 1.0000 0.0174 -0.0449 -0.0240
-0.0000 -0.0000 -1.0000 -0.0174 0.0449 0.0240
0.0000 2.0000 1.0000 0.0735 -0.0518 0.0298
-0.0000 -2.0000 -1.0000 -0.0735 0.0518 -0.0298
1.0000 -1.0000 1.0000 0.0392 -0.0026 -0.0979
1.0000 2.0000 0.0000 0.1060 0.0319 0.0068
-1.0000 -2.0000 -0.0000 -0.1060 -0.0319 -0.0068
1.0000 2.0000 -2.0000 0.0713 0.1216 0.0547
-1.0000 -2.0000 2.0000 -0.0713 -0.1216 -0.0547
2.0000 -1.0000 -2.0000 0.0370 0.1708 -0.0729
-1.0000 2.0000 -0.0000 0.0062 -0.0458 0.1008
1.0000 -2.0000 0.0000 -0.0062 0.0458 -0.1008
-1.0000 2.0000 -2.0000 -0.0285 0.0440 0.1487
1.0000 -2.0000 2.0000 0.0285 -0.0440 -0.1487
-0.0000 1.0000 0.0000 0.0281 -0.0035 0.0269
0.0000 -1.0000 -0.0000 -0.0281 0.0035 -0.0269
